data_7160546
loop_
_publ_author_name
'Wu, Sheng-Feng'
'Wang, Zhi-Yuan'
'Sun, Xing-Wen'

_publ_section_title
;
 Squaramide-catalyzed aza-Michael/Michael cyclization cascade reaction:
 one-pot enantioselective construction of highly functionalized
 &#x3b3;-lactams.
;
_journal_issue 22
_journal_name_full 'Organic &amp; biomolecular chemistry'
_journal_page_first 5373
_journal_page_last 5379
_journal_paper_doi 10.1039/d5ob00572h
_journal_volume 23
_journal_year 2025
_chemical_absolute_configuration rmad
_chemical_formula_sum 'C26 H24 N2 O5'
_chemical_formula_weight 444.47
_space_group_crystal_system orthorhombic
_space_group_IT_number 19
_space_group_name_Hall 'P 2ac 2ab'
_space_group_name_H-M_alt 'P 21 21 21'
_atom_sites_solution_hydrogens geom
_audit_creation_method SHELXL-2019/2
_audit_update_record
;
2024-04-22 deposited with the CCDC.	2025-04-30 downloaded from the CCDC.
;
_cell_angle_alpha 90
_cell_angle_beta 90
_cell_angle_gamma 90
_cell_formula_units_Z 12
_cell_length_a 11.970(2)
_cell_length_b 20.271(4)
_cell_length_c 27.852(5)
_cell_measurement_reflns_used 9236
_cell_measurement_temperature 173(2)
_cell_measurement_theta_max 56.91
_cell_measurement_theta_min 3.35
_cell_volume 6758(2)
_computing_cell_refinement 'Bruker SAINT'
_computing_data_collection 'Bruker APEX2'
_computing_data_reduction 'Bruker SAINT'
_computing_molecular_graphics 'Bruker SHELXTL'
_computing_publication_material 'Bruker SHELXTL'
_computing_structure_refinement 'SHELXL-2019/2 (Sheldrick, 2019)'
_computing_structure_solution 'SHELXT 2018/2 (Sheldrick, 2018)'
_diffrn_ambient_temperature 173(2)
_diffrn_measured_fraction_theta_full 0.999
_diffrn_measured_fraction_theta_max 0.994
_diffrn_measurement_device_type 'Bruker APEX-II CCD'
_diffrn_measurement_method '\f and \w scans'
_diffrn_radiation_type GaK\a
_diffrn_radiation_wavelength 1.34139
_diffrn_reflns_av_R_equivalents 0.0509
_diffrn_reflns_av_unetI/netI 0.0494
_diffrn_reflns_Laue_measured_fraction_full 0.999
_diffrn_reflns_Laue_measured_fraction_max 0.994
_diffrn_reflns_limit_h_max 11
_diffrn_reflns_limit_h_min -14
_diffrn_reflns_limit_k_max 25
_diffrn_reflns_limit_k_min -25
_diffrn_reflns_limit_l_max 33
_diffrn_reflns_limit_l_min -34
_diffrn_reflns_number 40465
_diffrn_reflns_point_group_measured_fraction_full 0.999
_diffrn_reflns_point_group_measured_fraction_max 0.992
_diffrn_reflns_theta_full 53.594
_diffrn_reflns_theta_max 57.190
_diffrn_reflns_theta_min 3.350
_exptl_absorpt_coefficient_mu 0.477
_exptl_absorpt_correction_T_max 0.864
_exptl_absorpt_correction_T_min 0.622
_exptl_absorpt_correction_type multi-scan
_exptl_absorpt_process_details sadabs
_exptl_crystal_colour colourless
_exptl_crystal_density_diffrn 1.310
_exptl_crystal_description block
_exptl_crystal_F_000 2808
_exptl_crystal_size_max 0.120
_exptl_crystal_size_mid 0.090
_exptl_crystal_size_min 0.070
_refine_diff_density_max 0.277
_refine_diff_density_min -0.256
_refine_diff_density_rms 0.061
_refine_ls_abs_structure_details
; 
 Flack x determined using 3735 quotients [(I+)-(I-)]/[(I+)+(I-)] 
 (Parsons, Flack and Wagner, Acta Cryst. B69 (2013) 249-259). 
;
_refine_ls_abs_structure_Flack -0.02(8)
_refine_ls_extinction_coef 0.0017(2)
_refine_ls_extinction_expression Fc^*^=kFc[1+0.001xFc^2^\l^3^/sin(2\q)]^-1/4^
_refine_ls_extinction_method 'SHELXL-2019/2 (Sheldrick 2019)'
_refine_ls_goodness_of_fit_ref 1.083
_refine_ls_hydrogen_treatment constr
_refine_ls_matrix_type full
_refine_ls_number_parameters 896
_refine_ls_number_reflns 13816
_refine_ls_number_restraints 0
_refine_ls_restrained_S_all 1.083
_refine_ls_R_factor_all 0.0985
_refine_ls_R_factor_gt 0.0577
_refine_ls_shift/su_max 0.000
_refine_ls_shift/su_mean 0.000
_refine_ls_structure_factor_coef Fsqd
_refine_ls_weighting_details 'w=1/[\s^2^(Fo^2^)+(0.0943P)^2^+2.2663P] where P=(Fo^2^+2Fc^2^)/3'
_refine_ls_weighting_scheme calc
_refine_ls_wR_factor_gt 0.1452
_refine_ls_wR_factor_ref 0.1860
_reflns_Friedel_coverage 0.819
_reflns_Friedel_fraction_full 0.999
_reflns_Friedel_fraction_max 0.991
_reflns_number_gt 9844
_reflns_number_total 13816
_reflns_threshold_expression 'I > 2\s(I)'
_cod_data_source_file d5ob00572h2.cif
_cod_data_source_block ga_230919e_a
_cod_depositor_comments 'Adding full bibliography for 7160546.cif.'
_cod_database_code 7160546
_shelx_shelxl_version_number 2019/2
_shelx_space_group_comment
; 
The symmetry employed for this shelxl refinement is uniquely defined 
by the following loop, which should always be used as a source of 
symmetry information in preference to the above space-group names. 
They are only intended as comments. 
;
_shelx_estimated_absorpt_t_min 0.945
_shelx_estimated_absorpt_t_max 0.967

loop_
_space_group_symop_operation_xyz
'x, y, z'
'-x+1/2, -y, z+1/2'
'-x, y+1/2, -z+1/2'
'x+1/2, -y+1/2, -z'

loop_
_atom_site_label
_atom_site_type_symbol
_atom_site_fract_x
_atom_site_fract_y
_atom_site_fract_z
_atom_site_U_iso_or_equiv
_atom_site_adp_type
_atom_site_occupancy
_atom_site_site_symmetry_order
_atom_site_calc_flag
_atom_site_refinement_flags_posn
_atom_site_refinement_flags_adp
_atom_site_refinement_flags_occupancy
_atom_site_disorder_assembly
_atom_site_disorder_group
N1 N 0.8688(3) 0.80138(15) 0.67275(11) 0.0336(7) Uani 1 1 d . . . . .
N4 N 1.0482(3) 0.7116(2) 0.63365(13) 0.0453(9) Uani 1 1 d . . . . .
O1 O 0.7248(2) 0.77660(15) 0.62157(10) 0.0411(7) Uani 1 1 d . . . . .
O2 O 0.8473(2) 0.86841(13) 0.67629(10) 0.0362(6) Uani 1 1 d . . . . .
O3 O 0.6527(3) 0.62444(18) 0.63832(12) 0.0563(9) Uani 1 1 d . . . . .
O4 O 1.0692(3) 0.76687(18) 0.61844(10) 0.0515(8) Uani 1 1 d . . . . .
O5 O 1.0860(3) 0.6615(2) 0.61607(17) 0.0765(12) Uani 1 1 d . . . . .
C1 C 0.8035(3) 0.7607(2) 0.64730(13) 0.0339(9) Uani 1 1 d . . . . .
C2 C 0.8489(3) 0.69169(19) 0.65514(15) 0.0362(9) Uani 1 1 d . . . . .
H2 H 0.802977 0.671253 0.681178 0.043 Uiso 1 1 calc R U . . .
C3 C 0.9664(3) 0.7031(2) 0.67609(14) 0.0367(9) Uani 1 1 d . . . . .
C4 C 0.9576(3) 0.77172(19) 0.70099(13) 0.0311(8) Uani 1 1 d . . . . .
H4 H 1.028570 0.796853 0.695995 0.037 Uiso 1 1 calc R U . . .
C5 C 0.8900(4) 0.9018(2) 0.63365(15) 0.0437(10) Uani 1 1 d . . . . .
H5A H 0.856955 0.882233 0.604334 0.052 Uiso 1 1 calc R U . . .
H5B H 0.972236 0.897159 0.631844 0.052 Uiso 1 1 calc R U . . .
C6 C 0.8585(4) 0.9728(2) 0.63767(16) 0.0411(10) Uani 1 1 d . . . . .
C7 C 0.7661(5) 0.9967(3) 0.6134(2) 0.0686(16) Uani 1 1 d . . . . .
H7 H 0.722192 0.967956 0.594113 0.082 Uiso 1 1 calc R U . . .
C8 C 0.7378(5) 1.0636(3) 0.6174(3) 0.088(2) Uani 1 1 d . . . . .
H8 H 0.674315 1.080311 0.600995 0.106 Uiso 1 1 calc R U . . .
C9 C 0.8019(6) 1.1048(3) 0.6450(2) 0.0731(18) Uani 1 1 d . . . . .
H9 H 0.781619 1.149866 0.648179 0.088 Uiso 1 1 calc R U . . .
C10 C 0.8947(6) 1.0816(3) 0.6680(2) 0.0674(15) Uani 1 1 d . . . . .
H10 H 0.939339 1.110661 0.686612 0.081 Uiso 1 1 calc R U . . .
C11 C 0.9237(5) 1.0155(2) 0.66425(17) 0.0530(12) Uani 1 1 d . . . . .
H11 H 0.988661 0.999621 0.680020 0.064 Uiso 1 1 calc R U . . .
C12 C 0.8365(4) 0.6480(2) 0.61121(16) 0.0413(10) Uani 1 1 d . . . . .
H12A H 0.886978 0.609582 0.614331 0.050 Uiso 1 1 calc R U . . .
H12B H 0.859303 0.673108 0.582328 0.050 Uiso 1 1 calc R U . . .
C13 C 0.7175(4) 0.6238(2) 0.60476(17) 0.0441(10) Uani 1 1 d . . . . .
C14 C 0.6806(4) 0.5987(2) 0.55721(17) 0.0478(11) Uani 1 1 d . . . . .
C15 C 0.7527(5) 0.5914(3) 0.51901(19) 0.0629(15) Uani 1 1 d . . . . .
H15 H 0.829752 0.601268 0.522821 0.075 Uiso 1 1 calc R U . . .
C16 C 0.7125(7) 0.5696(3) 0.4747(2) 0.0801(19) Uani 1 1 d . . . . .
H16 H 0.762430 0.564529 0.448471 0.096 Uiso 1 1 calc R U . . .
C17 C 0.6011(6) 0.5553(3) 0.4690(2) 0.0758(19) Uani 1 1 d . . . . .
H17 H 0.574309 0.540794 0.438692 0.091 Uiso 1 1 calc R U . . .
C18 C 0.5273(6) 0.5620(3) 0.5072(2) 0.0698(17) Uani 1 1 d . . . . .
H18 H 0.450325 0.551983 0.503309 0.084 Uiso 1 1 calc R U . . .
C19 C 0.5674(4) 0.5833(2) 0.5506(2) 0.0555(12) Uani 1 1 d . . . . .
H19 H 0.517278 0.587714 0.576854 0.067 Uiso 1 1 calc R U . . .
C20 C 1.0098(4) 0.6465(2) 0.70634(18) 0.0523(12) Uani 1 1 d . . . . .
H20A H 0.962825 0.641529 0.734942 0.078 Uiso 1 1 calc R U . . .
H20B H 1.086852 0.655666 0.716122 0.078 Uiso 1 1 calc R U . . .
H20C H 1.007650 0.605656 0.687522 0.078 Uiso 1 1 calc R U . . .
C21 C 0.9307(3) 0.7689(2) 0.75397(14) 0.0351(8) Uani 1 1 d . . . . .
C22 C 1.0176(4) 0.7610(2) 0.78654(14) 0.0437(10) Uani 1 1 d . . . . .
H22 H 1.092121 0.757005 0.775186 0.052 Uiso 1 1 calc R U . . .
C23 C 0.9966(4) 0.7589(3) 0.83524(15) 0.0491(11) Uani 1 1 d . . . . .
H23 H 1.056380 0.753451 0.857349 0.059 Uiso 1 1 calc R U . . .
C24 C 0.8878(4) 0.7647(2) 0.85165(16) 0.0532(12) Uani 1 1 d . . . . .
H24 H 0.872548 0.763187 0.885106 0.064 Uiso 1 1 calc R U . . .
C25 C 0.8017(4) 0.7726(3) 0.81936(18) 0.0584(13) Uani 1 1 d . . . . .
H25 H 0.727242 0.776607 0.830807 0.070 Uiso 1 1 calc R U . . .
C26 C 0.8218(4) 0.7747(2) 0.77089(16) 0.0475(11) Uani 1 1 d . . . . .
H26 H 0.761688 0.780008 0.748982 0.057 Uiso 1 1 calc R U . . .
N2 N 0.3667(3) 0.72719(16) 0.65695(11) 0.0344(7) Uani 1 1 d . . . . .
N5 N 0.5390(3) 0.8352(2) 0.68486(13) 0.0456(9) Uani 1 1 d . . . . .
O6 O 0.2265(2) 0.75452(15) 0.70942(10) 0.0407(7) Uani 1 1 d . . . . .
O7 O 0.3519(2) 0.65937(13) 0.65915(10) 0.0374(6) Uani 1 1 d . . . . .
O8 O 0.1387(3) 0.90563(17) 0.68443(13) 0.0576(9) Uani 1 1 d . . . . .
O9 O 0.5495(3) 0.7892(2) 0.71276(11) 0.0573(9) Uani 1 1 d . . . . .
O10 O 0.5892(3) 0.8872(2) 0.68839(14) 0.0679(11) Uani 1 1 d . . . . .
C27 C 0.3006(3) 0.7692(2) 0.68118(13) 0.0336(8) Uani 1 1 d . . . . .
C28 C 0.3374(3) 0.8381(2) 0.66685(14) 0.0369(9) Uani 1 1 d . . . . .
H28 H 0.285972 0.853466 0.640841 0.044 Uiso 1 1 calc R U . . .
C29 C 0.4536(4) 0.8286(2) 0.64423(14) 0.0376(9) Uani 1 1 d . . . . .
C30 C 0.4555(3) 0.7550(2) 0.62765(13) 0.0328(8) Uani 1 1 d . . . . .
H30 H 0.528323 0.734564 0.637024 0.039 Uiso 1 1 calc R U . . .
C31 C 0.4106(4) 0.6333(2) 0.70104(15) 0.0455(11) Uani 1 1 d . . . . .
H31A H 0.381560 0.653894 0.730772 0.055 Uiso 1 1 calc R U . . .
H31B H 0.491532 0.642675 0.698662 0.055 Uiso 1 1 calc R U . . .
C32 C 0.3905(4) 0.5605(2) 0.70183(15) 0.0401(10) Uani 1 1 d . . . . .
C33 C 0.4602(4) 0.5188(2) 0.67671(16) 0.0452(10) Uani 1 1 d . . . . .
H33 H 0.520624 0.536538 0.658803 0.054 Uiso 1 1 calc R U . . .
C34 C 0.4429(5) 0.4514(3) 0.67734(18) 0.0555(12) Uani 1 1 d . . . . .
H34 H 0.490526 0.423097 0.659428 0.067 Uiso 1 1 calc R U . . .
C35 C 0.3569(5) 0.4254(3) 0.7039(2) 0.0644(15) Uani 1 1 d . . . . .
H35 H 0.345647 0.378968 0.704697 0.077 Uiso 1 1 calc R U . . .
C36 C 0.2870(5) 0.4662(3) 0.7293(2) 0.0682(16) Uani 1 1 d . . . . .
H36 H 0.227545 0.448036 0.747615 0.082 Uiso 1 1 calc R U . . .
C37 C 0.3035(4) 0.5342(3) 0.72816(18) 0.0565(13) Uani 1 1 d . . . . .
H37 H 0.254783 0.562498 0.745514 0.068 Uiso 1 1 calc R U . . .
C38 C 0.3273(4) 0.8869(2) 0.70837(16) 0.0433(10) Uani 1 1 d . . . . .
H38A H 0.358376 0.866717 0.737847 0.052 Uiso 1 1 calc R U . . .
H38B H 0.371584 0.926873 0.701005 0.052 Uiso 1 1 calc R U . . .
C39 C 0.2061(4) 0.9064(2) 0.71725(17) 0.0435(10) Uani 1 1 d . . . . .
C40 C 0.1708(4) 0.9265(2) 0.76620(16) 0.0446(10) Uani 1 1 d . . . . .
C41 C 0.2469(4) 0.9417(3) 0.80182(17) 0.0523(12) Uani 1 1 d . . . . .
H41 H 0.324722 0.939577 0.795347 0.063 Uiso 1 1 calc R U . . .
C42 C 0.2093(5) 0.9601(3) 0.8473(2) 0.0648(15) Uani 1 1 d . . . . .
H42 H 0.261660 0.970927 0.871717 0.078 Uiso 1 1 calc R U . . .
C43 C 0.0967(6) 0.9625(3) 0.8569(2) 0.0695(17) Uani 1 1 d . . . . .
H43 H 0.071654 0.974275 0.888080 0.083 Uiso 1 1 calc R U . . .
C44 C 0.0194(5) 0.9479(3) 0.8213(2) 0.0663(15) Uani 1 1 d . . . . .
H44 H -0.058345 0.949844 0.827968 0.080 Uiso 1 1 calc R U . . .
C45 C 0.0560(4) 0.9305(3) 0.77644(19) 0.0550(12) Uani 1 1 d . . . . .
H45 H 0.003198 0.921105 0.751931 0.066 Uiso 1 1 calc R U . . .
C46 C 0.4822(4) 0.8792(2) 0.60625(16) 0.0516(12) Uani 1 1 d . . . . .
H46A H 0.472692 0.923593 0.619500 0.077 Uiso 1 1 calc R U . . .
H46B H 0.432465 0.873503 0.578591 0.077 Uiso 1 1 calc R U . . .
H46C H 0.559846 0.873152 0.596034 0.077 Uiso 1 1 calc R U . . .
C47 C 0.4364(3) 0.74470(19) 0.57472(13) 0.0328(8) Uani 1 1 d . . . . .
C48 C 0.5280(4) 0.7453(2) 0.54415(14) 0.0401(10) Uani 1 1 d . . . . .
H48 H 0.600640 0.753189 0.556648 0.048 Uiso 1 1 calc R U . . .
C49 C 0.5136(4) 0.7344(2) 0.49552(14) 0.0446(11) Uani 1 1 d . . . . .
H49 H 0.576505 0.735294 0.474722 0.054 Uiso 1 1 calc R U . . .
C50 C 0.4095(4) 0.7225(2) 0.47710(15) 0.0440(10) Uani 1 1 d . . . . .
H50 H 0.400301 0.714938 0.443665 0.053 Uiso 1 1 calc R U . . .
C51 C 0.3179(4) 0.7214(3) 0.50730(16) 0.0492(11) Uani 1 1 d . . . . .
H51 H 0.245844 0.712634 0.494543 0.059 Uiso 1 1 calc R U . . .
C52 C 0.3304(4) 0.7330(2) 0.55609(15) 0.0429(10) Uani 1 1 d . . . . .
H52 H 0.267036 0.732869 0.576624 0.051 Uiso 1 1 calc R U . . .
N3 N 0.1279(3) 0.27261(17) 0.49133(12) 0.0393(8) Uani 1 1 d . . . . .
N6 N -0.0567(3) 0.1785(3) 0.52626(15) 0.0585(12) Uani 1 1 d . . . . .
O11 O 0.2645(3) 0.24857(18) 0.54618(10) 0.0487(8) Uani 1 1 d . . . . .
O12 O 0.1457(3) 0.34013(15) 0.49083(11) 0.0461(7) Uani 1 1 d . . . . .
O13 O 0.3328(4) 0.0905(2) 0.53647(14) 0.0780(13) Uani 1 1 d . . . . .
O14 O -0.0654(3) 0.2305(3) 0.54807(12) 0.0744(12) Uani 1 1 d . . . . .
O15 O -0.1090(4) 0.1290(3) 0.53615(17) 0.0946(16) Uani 1 1 d . . . . .
C53 C 0.1893(4) 0.2323(2) 0.51862(13) 0.0393(10) Uani 1 1 d . . . . .
C54 C 0.1453(4) 0.1631(2) 0.51039(15) 0.0416(10) Uani 1 1 d . . . . .
H54 H 0.195529 0.141195 0.486552 0.050 Uiso 1 1 calc R U . . .
C55 C 0.0304(4) 0.1736(2) 0.48588(15) 0.0441(10) Uani 1 1 d . . . . .
C56 C 0.0394(4) 0.2435(2) 0.46281(13) 0.0374(9) Uani 1 1 d . . . . .
H56 H -0.031778 0.268258 0.468160 0.045 Uiso 1 1 calc R U . . .
C57 C 0.0694(5) 0.3719(3) 0.5242(2) 0.0598(13) Uani 1 1 d . . . . .
H57A H 0.063871 0.345981 0.554233 0.072 Uiso 1 1 calc R U . . .
H57B H -0.006008 0.375460 0.509854 0.072 Uiso 1 1 calc R U . . .
C58 C 0.1153(4) 0.4384(2) 0.53426(16) 0.0483(11) Uani 1 1 d . . . . .
C59 C 0.1935(5) 0.4470(3) 0.5698(2) 0.0661(15) Uani 1 1 d . . . . .
H59 H 0.217154 0.409834 0.587895 0.079 Uiso 1 1 calc R U . . .
C60 C 0.2382(6) 0.5072(4) 0.5797(3) 0.086(2) Uani 1 1 d . . . . .
H60 H 0.292363 0.511658 0.604438 0.103 Uiso 1 1 calc R U . . .
C61 C 0.2055(7) 0.5604(4) 0.5545(3) 0.089(2) Uani 1 1 d . . . . .
H61 H 0.238740 0.602062 0.560663 0.106 Uiso 1 1 calc R U . . .
C62 C 0.1236(8) 0.5548(3) 0.5194(3) 0.099(2) Uani 1 1 d . . . . .
H62 H 0.098847 0.592691 0.502480 0.119 Uiso 1 1 calc R U . . .
C63 C 0.0776(6) 0.4927(3) 0.5093(2) 0.0726(17) Uani 1 1 d . . . . .
H63 H 0.021233 0.488106 0.485493 0.087 Uiso 1 1 calc R U . . .
C64 C 0.1483(4) 0.1225(2) 0.55620(16) 0.0471(11) Uani 1 1 d . . . . .
H64A H 0.118655 0.149271 0.583047 0.057 Uiso 1 1 calc R U . . .
H64B H 0.099360 0.083470 0.552376 0.057 Uiso 1 1 calc R U . . .
C65 C 0.2656(4) 0.0997(2) 0.56850(17) 0.0497(11) Uani 1 1 d . . . . .
C66 C 0.2964(4) 0.0876(2) 0.61937(17) 0.0461(11) Uani 1 1 d . . . . .
C67 C 0.2203(5) 0.0899(3) 0.65625(18) 0.0594(13) Uani 1 1 d . . . . .
H67 H 0.144145 0.099311 0.649558 0.071 Uiso 1 1 calc R U . . .
C68 C 0.2537(6) 0.0787(3) 0.7029(2) 0.0694(16) Uani 1 1 d . . . . .
H68 H 0.199970 0.079391 0.727987 0.083 Uiso 1 1 calc R U . . .
C69 C 0.3636(6) 0.0664(3) 0.7135(2) 0.0685(16) Uani 1 1 d . . . . .
H69 H 0.386267 0.060420 0.745860 0.082 Uiso 1 1 calc R U . . .
C70 C 0.4414(5) 0.0629(3) 0.6767(2) 0.0716(17) Uani 1 1 d . . . . .
H70 H 0.517384 0.053311 0.683708 0.086 Uiso 1 1 calc R U . . .
C71 C 0.4081(4) 0.0734(3) 0.6300(2) 0.0607(13) Uani 1 1 d . . . . .
H71 H 0.461354 0.070963 0.604827 0.073 Uiso 1 1 calc R U . . .
C72 C -0.0046(5) 0.1186(3) 0.45262(18) 0.0653(16) Uani 1 1 d . . . . .
H72A H -0.005238 0.076765 0.470283 0.098 Uiso 1 1 calc R U . . .
H72B H 0.048380 0.115582 0.425872 0.098 Uiso 1 1 calc R U . . .
H72C H -0.079516 0.127659 0.440111 0.098 Uiso 1 1 calc R U . . .
C73 C 0.0666(4) 0.2426(2) 0.41004(13) 0.0365(9) Uani 1 1 d . . . . .
C74 C 0.1726(4) 0.2246(3) 0.39342(16) 0.0481(11) Uani 1 1 d . . . . .
H74 H 0.230479 0.214541 0.415584 0.058 Uiso 1 1 calc R U . . .
C75 C 0.1928(4) 0.2216(3) 0.34466(17) 0.0552(12) Uani 1 1 d . . . . .
H75 H 0.263842 0.207754 0.333299 0.066 Uiso 1 1 calc R U . . .
C76 C 0.1097(5) 0.2387(3) 0.31212(16) 0.0549(13) Uani 1 1 d . . . . .
H76 H 0.124618 0.237490 0.278629 0.066 Uiso 1 1 calc R U . . .
C77 C 0.0056(5) 0.2576(3) 0.32839(15) 0.0535(12) Uani 1 1 d . . . . .
H77 H -0.051189 0.269625 0.306211 0.064 Uiso 1 1 calc R U . . .
C78 C -0.0156(4) 0.2588(2) 0.37727(14) 0.0448(10) Uani 1 1 d . . . . .
H78 H -0.087765 0.270921 0.388438 0.054 Uiso 1 1 calc R U . . .

loop_
_atom_site_aniso_label
_atom_site_aniso_U_11
_atom_site_aniso_U_22
_atom_site_aniso_U_33
_atom_site_aniso_U_23
_atom_site_aniso_U_13
_atom_site_aniso_U_12
N1 0.0338(18) 0.0305(16) 0.0366(16) -0.0012(13) -0.0074(14) 0.0005(14)
N4 0.0296(19) 0.057(2) 0.049(2) -0.0154(18) 0.0004(17) 0.0020(17)
O1 0.0317(15) 0.0521(17) 0.0395(15) 0.0000(13) -0.0042(12) -0.0020(13)
O2 0.0420(16) 0.0306(14) 0.0359(14) 0.0029(11) 0.0009(13) 0.0026(12)
O3 0.0458(19) 0.063(2) 0.060(2) -0.0076(16) 0.0078(17) -0.0184(17)
O4 0.051(2) 0.066(2) 0.0372(15) 0.0062(15) 0.0032(14) 0.0014(17)
O5 0.056(2) 0.066(2) 0.107(3) -0.035(2) 0.032(2) -0.0014(19)
C1 0.027(2) 0.045(2) 0.0300(18) -0.0022(16) 0.0003(16) -0.0053(17)
C2 0.035(2) 0.035(2) 0.039(2) -0.0043(16) 0.0007(18) -0.0038(17)
C3 0.033(2) 0.038(2) 0.039(2) -0.0021(16) 0.0008(18) -0.0001(17)
C4 0.027(2) 0.0369(19) 0.0295(17) 0.0001(15) -0.0031(15) 0.0004(16)
C5 0.054(3) 0.041(2) 0.036(2) 0.0031(17) 0.002(2) -0.005(2)
C6 0.040(2) 0.039(2) 0.045(2) 0.0075(17) 0.000(2) -0.0037(19)
C7 0.048(3) 0.058(3) 0.100(4) 0.029(3) -0.021(3) -0.010(3)
C8 0.053(4) 0.071(4) 0.140(6) 0.052(4) 0.001(4) 0.013(3)
C9 0.080(4) 0.042(3) 0.097(4) 0.016(3) 0.030(4) 0.008(3)
C10 0.089(4) 0.046(3) 0.067(3) -0.005(3) 0.008(3) 0.001(3)
C11 0.060(3) 0.046(3) 0.053(3) -0.005(2) -0.009(2) 0.002(2)
C12 0.035(2) 0.046(2) 0.043(2) -0.0063(18) 0.0021(19) -0.0058(19)
C13 0.040(2) 0.040(2) 0.053(2) -0.0049(19) 0.002(2) -0.0085(19)
C14 0.052(3) 0.037(2) 0.055(3) -0.0045(19) -0.007(2) -0.006(2)
C15 0.064(4) 0.066(3) 0.059(3) -0.020(3) -0.002(3) -0.013(3)
C16 0.104(5) 0.080(4) 0.056(3) -0.020(3) 0.003(3) -0.022(4)
C17 0.104(5) 0.048(3) 0.075(4) -0.004(3) -0.032(4) -0.018(3)
C18 0.077(4) 0.048(3) 0.084(4) 0.004(3) -0.036(4) -0.013(3)
C19 0.053(3) 0.047(3) 0.066(3) 0.000(2) -0.015(3) -0.009(2)
C20 0.058(3) 0.040(2) 0.059(3) 0.001(2) -0.013(2) 0.007(2)
C21 0.032(2) 0.040(2) 0.0333(18) 0.0024(16) 0.0021(16) 0.0018(17)
C22 0.037(2) 0.063(3) 0.032(2) 0.0018(18) -0.0002(18) 0.002(2)
C23 0.049(3) 0.066(3) 0.032(2) 0.0007(19) 0.000(2) 0.002(2)
C24 0.063(3) 0.060(3) 0.037(2) 0.005(2) 0.012(2) 0.005(2)
C25 0.046(3) 0.079(4) 0.051(3) 0.010(3) 0.018(2) 0.008(3)
C26 0.039(2) 0.058(3) 0.046(2) 0.007(2) 0.007(2) 0.007(2)
N2 0.0352(18) 0.0349(17) 0.0331(16) -0.0001(13) 0.0072(14) -0.0014(14)
N5 0.0301(19) 0.065(2) 0.0418(19) -0.0155(18) 0.0030(16) -0.0048(18)
O6 0.0308(15) 0.0549(18) 0.0364(14) -0.0028(13) 0.0050(12) -0.0010(13)
O7 0.0433(16) 0.0345(14) 0.0345(13) 0.0022(11) -0.0021(12) -0.0016(13)
O8 0.0455(19) 0.062(2) 0.066(2) -0.0136(17) -0.0103(17) 0.0126(16)
O9 0.051(2) 0.083(3) 0.0382(16) -0.0018(17) -0.0070(15) 0.0012(19)
O10 0.049(2) 0.077(3) 0.077(2) -0.029(2) -0.0041(18) -0.0221(19)
C27 0.026(2) 0.046(2) 0.0286(17) -0.0018(16) -0.0002(16) 0.0017(17)
C28 0.032(2) 0.042(2) 0.037(2) -0.0053(17) 0.0009(17) 0.0004(18)
C29 0.037(2) 0.043(2) 0.0333(19) -0.0038(16) -0.0020(17) -0.0054(18)
C30 0.0260(19) 0.043(2) 0.0297(18) -0.0012(15) 0.0025(15) -0.0018(16)
C31 0.053(3) 0.046(2) 0.038(2) 0.0037(18) -0.008(2) 0.003(2)
C32 0.043(2) 0.044(2) 0.0333(19) 0.0060(17) -0.0011(18) 0.0000(19)
C33 0.049(3) 0.048(2) 0.039(2) 0.0008(18) 0.001(2) -0.008(2)
C34 0.062(3) 0.050(3) 0.054(3) -0.002(2) -0.007(3) 0.000(2)
C35 0.077(4) 0.048(3) 0.068(3) 0.013(2) -0.010(3) -0.009(3)
C36 0.062(3) 0.072(4) 0.070(3) 0.032(3) 0.006(3) -0.015(3)
C37 0.052(3) 0.066(3) 0.052(3) 0.016(2) 0.011(2) 0.006(3)
C38 0.041(2) 0.043(2) 0.046(2) -0.0092(19) -0.001(2) 0.0001(19)
C39 0.040(2) 0.038(2) 0.053(2) -0.0068(19) 0.002(2) 0.0023(18)
C40 0.046(3) 0.036(2) 0.052(2) -0.0028(18) 0.005(2) 0.0026(19)
C41 0.052(3) 0.053(3) 0.052(3) -0.013(2) 0.007(2) 0.002(2)
C42 0.079(4) 0.058(3) 0.057(3) -0.016(2) 0.013(3) 0.000(3)
C43 0.088(5) 0.057(3) 0.064(3) -0.011(3) 0.029(3) 0.002(3)
C44 0.061(3) 0.059(3) 0.079(4) -0.005(3) 0.028(3) 0.001(3)
C45 0.042(3) 0.054(3) 0.068(3) -0.003(2) 0.012(2) 0.002(2)
C46 0.064(3) 0.043(2) 0.048(2) -0.0009(19) 0.010(2) -0.008(2)
C47 0.033(2) 0.038(2) 0.0277(17) -0.0014(15) 0.0009(16) 0.0028(17)
C48 0.033(2) 0.055(3) 0.0322(19) -0.0031(17) -0.0003(17) -0.0051(19)
C49 0.042(3) 0.061(3) 0.0308(19) -0.0034(19) 0.0013(18) -0.003(2)
C50 0.051(3) 0.051(2) 0.0300(19) -0.0016(18) -0.0068(19) -0.001(2)
C51 0.039(3) 0.064(3) 0.044(2) -0.005(2) -0.007(2) 0.003(2)
C52 0.033(2) 0.057(3) 0.039(2) -0.0047(19) -0.0017(18) 0.000(2)
N3 0.038(2) 0.0402(19) 0.0400(18) -0.0030(15) -0.0065(16) -0.0025(16)
N6 0.035(2) 0.100(4) 0.041(2) 0.020(2) -0.0012(18) -0.012(2)
O11 0.0350(17) 0.075(2) 0.0361(14) -0.0023(15) -0.0057(13) -0.0102(15)
O12 0.0512(19) 0.0434(17) 0.0437(16) -0.0079(13) 0.0054(14) -0.0047(15)
O13 0.066(3) 0.111(3) 0.057(2) 0.008(2) 0.011(2) 0.030(2)
O14 0.057(2) 0.127(4) 0.0386(18) -0.005(2) 0.0057(17) -0.005(2)
O15 0.056(3) 0.131(4) 0.096(3) 0.046(3) 0.013(2) -0.033(3)
C53 0.033(2) 0.056(3) 0.0283(19) -0.0017(17) 0.0009(17) 0.002(2)
C54 0.040(2) 0.049(2) 0.036(2) 0.0009(18) -0.0021(18) -0.001(2)
C55 0.040(3) 0.058(3) 0.034(2) 0.0059(18) -0.0013(18) -0.012(2)
C56 0.030(2) 0.050(2) 0.0317(19) -0.0011(17) -0.0031(16) -0.0002(18)
C57 0.055(3) 0.058(3) 0.067(3) -0.015(3) 0.013(3) 0.005(3)
C58 0.051(3) 0.051(3) 0.043(2) -0.0074(19) 0.000(2) 0.008(2)
C59 0.059(3) 0.076(4) 0.063(3) -0.004(3) -0.015(3) 0.009(3)
C60 0.070(4) 0.095(5) 0.093(5) -0.036(4) -0.014(4) -0.005(4)
C61 0.089(5) 0.072(4) 0.104(5) -0.048(4) 0.017(4) -0.014(4)
C62 0.139(7) 0.050(4) 0.108(6) 0.003(4) 0.004(5) 0.012(4)
C63 0.094(5) 0.065(4) 0.059(3) -0.005(3) -0.019(3) 0.008(3)
C64 0.045(3) 0.057(3) 0.040(2) 0.0047(19) -0.002(2) 0.002(2)
C65 0.049(3) 0.054(3) 0.046(2) 0.002(2) -0.001(2) 0.004(2)
C66 0.046(3) 0.039(2) 0.053(2) 0.0067(19) -0.005(2) 0.001(2)
C67 0.058(3) 0.065(3) 0.056(3) 0.012(2) -0.002(3) 0.009(3)
C68 0.089(5) 0.068(4) 0.052(3) 0.013(3) -0.005(3) 0.012(3)
C69 0.089(5) 0.056(3) 0.061(3) 0.012(3) -0.025(3) -0.006(3)
C70 0.060(4) 0.067(4) 0.087(4) 0.016(3) -0.031(3) -0.008(3)
C71 0.045(3) 0.061(3) 0.076(3) 0.009(3) -0.007(3) -0.002(2)
C72 0.082(4) 0.065(3) 0.049(3) 0.010(2) -0.021(3) -0.032(3)
C73 0.036(2) 0.044(2) 0.0297(18) 0.0008(16) -0.0008(17) -0.0051(18)
C74 0.039(3) 0.064(3) 0.042(2) 0.002(2) 0.008(2) -0.002(2)
C75 0.055(3) 0.063(3) 0.047(2) -0.009(2) 0.015(2) -0.008(2)
C76 0.075(4) 0.057(3) 0.033(2) -0.005(2) 0.012(2) -0.015(3)
C77 0.063(3) 0.066(3) 0.032(2) 0.006(2) -0.003(2) 0.003(3)
C78 0.045(3) 0.054(3) 0.035(2) 0.0024(18) 0.0004(19) 0.003(2)

loop_
_atom_type_symbol
_atom_type_description
_atom_type_scat_dispersion_real
_atom_type_scat_dispersion_imag
_atom_type_scat_source
C C 0.0137 0.0067 'International Tables Vol C Tables 4.2.6.8 and 6.1.1.4'
H H 0.0000 0.0000 'International Tables Vol C Tables 4.2.6.8 and 6.1.1.4'
N N 0.0241 0.0134 'International Tables Vol C Tables 4.2.6.8 and 6.1.1.4'
O O 0.0389 0.0241 'International Tables Vol C Tables 4.2.6.8 and 6.1.1.4'

loop_
_geom_angle_atom_site_label_1
_geom_angle_atom_site_label_2
_geom_angle_atom_site_label_3
_geom_angle
_geom_angle_site_symmetry_1
_geom_angle_site_symmetry_3
_geom_angle_publ_flag
C1 N1 O2 122.2(3) . . ?
C1 N1 C4 117.3(3) . . ?
O2 N1 C4 120.2(3) . . ?
O5 N4 O4 123.3(4) . . ?
O5 N4 C3 116.9(4) . . ?
O4 N4 C3 119.8(3) . . ?
N1 O2 C5 109.3(3) . . ?
O1 C1 N1 126.6(4) . . ?
O1 C1 C2 126.9(4) . . ?
N1 C1 C2 106.4(3) . . ?
C12 C2 C1 112.8(3) . . ?
C12 C2 C3 118.8(3) . . ?
C1 C2 C3 104.1(3) . . ?
C20 C3 C2 114.2(4) . . ?
C20 C3 N4 107.0(4) . . ?
C2 C3 N4 107.8(3) . . ?
C20 C3 C4 116.9(3) . . ?
C2 C3 C4 103.9(3) . . ?
N4 C3 C4 106.5(3) . . ?
N1 C4 C21 112.8(3) . . ?
N1 C4 C3 100.3(3) . . ?
C21 C4 C3 114.5(3) . . ?
O2 C5 C6 107.3(3) . . ?
C11 C6 C7 119.6(5) . . ?
C11 C6 C5 120.2(4) . . ?
C7 C6 C5 120.2(4) . . ?
C6 C7 C8 119.5(6) . . ?
C9 C8 C7 120.0(6) . . ?
C10 C9 C8 120.6(5) . . ?
C9 C10 C11 120.0(6) . . ?
C6 C11 C10 120.3(5) . . ?
C2 C12 C13 112.1(4) . . ?
O3 C13 C14 120.0(4) . . ?
O3 C13 C12 120.3(4) . . ?
C14 C13 C12 119.7(4) . . ?
C15 C14 C19 118.7(5) . . ?
C15 C14 C13 122.6(4) . . ?
C19 C14 C13 118.7(5) . . ?
C14 C15 C16 120.0(6) . . ?
C17 C16 C15 120.2(6) . . ?
C16 C17 C18 120.5(6) . . ?
C19 C18 C17 118.9(6) . . ?
C18 C19 C14 121.6(6) . . ?
C22 C21 C26 119.3(4) . . ?
C22 C21 C4 118.9(4) . . ?
C26 C21 C4 121.8(4) . . ?
C23 C22 C21 120.6(4) . . ?
C22 C23 C24 119.5(4) . . ?
C25 C24 C23 119.9(4) . . ?
C26 C25 C24 121.0(5) . . ?
C25 C26 C21 119.7(4) . . ?
C27 N2 O7 122.1(3) . . ?
C27 N2 C30 117.8(3) . . ?
O7 N2 C30 120.1(3) . . ?
O10 N5 O9 124.0(4) . . ?
O10 N5 C29 117.7(4) . . ?
O9 N5 C29 118.2(4) . . ?
N2 O7 C31 109.4(3) . . ?
O6 C27 N2 126.5(4) . . ?
O6 C27 C28 127.2(4) . . ?
N2 C27 C28 106.3(3) . . ?
C27 C28 C38 112.0(3) . . ?
C27 C28 C29 104.7(3) . . ?
C38 C28 C29 117.6(3) . . ?
C46 C29 N5 107.9(4) . . ?
C46 C29 C28 113.9(4) . . ?
N5 C29 C28 106.8(3) . . ?
C46 C29 C30 115.9(3) . . ?
N5 C29 C30 107.0(3) . . ?
C28 C29 C30 104.7(3) . . ?
N2 C30 C47 112.6(3) . . ?
N2 C30 C29 101.2(3) . . ?
C47 C30 C29 114.8(3) . . ?
O7 C31 C32 106.9(3) . . ?
C33 C32 C37 119.3(4) . . ?
C33 C32 C31 120.0(4) . . ?
C37 C32 C31 120.6(4) . . ?
C32 C33 C34 120.6(5) . . ?
C35 C34 C33 119.9(5) . . ?
C36 C35 C34 120.2(5) . . ?
C35 C36 C37 119.9(5) . . ?
C32 C37 C36 120.0(5) . . ?
C39 C38 C28 111.5(4) . . ?
O8 C39 C40 120.3(4) . . ?
O8 C39 C38 120.3(4) . . ?
C40 C39 C38 119.4(4) . . ?
C41 C40 C45 119.1(4) . . ?
C41 C40 C39 122.2(4) . . ?
C45 C40 C39 118.7(4) . . ?
C40 C41 C42 120.0(5) . . ?
C43 C42 C41 120.1(6) . . ?
C42 C43 C44 120.5(5) . . ?
C45 C44 C43 119.5(5) . . ?
C44 C45 C40 120.9(5) . . ?
C48 C47 C52 119.5(4) . . ?
C48 C47 C30 118.6(4) . . ?
C52 C47 C30 121.8(4) . . ?
C49 C48 C47 120.1(4) . . ?
C50 C49 C48 120.6(4) . . ?
C49 C50 C51 119.8(4) . . ?
C50 C51 C52 120.6(4) . . ?
C51 C52 C47 119.5(4) . . ?
C53 N3 O12 121.6(3) . . ?
C53 N3 C56 117.7(4) . . ?
O12 N3 C56 120.6(3) . . ?
O15 N6 O14 123.9(5) . . ?
O15 N6 C55 117.5(5) . . ?
O14 N6 C55 118.5(4) . . ?
N3 O12 C57 109.5(3) . . ?
O11 C53 N3 126.6(4) . . ?
O11 C53 C54 126.7(4) . . ?
N3 C53 C54 106.7(3) . . ?
C53 C54 C64 111.5(4) . . ?
C53 C54 C55 104.4(4) . . ?
C64 C54 C55 117.7(4) . . ?
C72 C55 N6 108.0(4) . . ?
C72 C55 C54 114.5(4) . . ?
N6 C55 C54 106.8(3) . . ?
C72 C55 C56 116.0(4) . . ?
N6 C55 C56 106.8(4) . . ?
C54 C55 C56 104.2(3) . . ?
N3 C56 C73 112.4(3) . . ?
N3 C56 C55 101.2(3) . . ?
C73 C56 C55 114.0(3) . . ?
O12 C57 C58 106.9(4) . . ?
C59 C58 C63 119.1(5) . . ?
C59 C58 C57 120.3(5) . . ?
C63 C58 C57 120.6(5) . . ?
C60 C59 C58 121.9(6) . . ?
C61 C60 C59 119.8(6) . . ?
C60 C61 C62 120.5(6) . . ?
C61 C62 C63 119.5(7) . . ?
C58 C63 C62 119.1(6) . . ?
C65 C64 C54 112.2(4) . . ?
O13 C65 C66 120.7(5) . . ?
O13 C65 C64 119.5(4) . . ?
C66 C65 C64 119.7(4) . . ?
C67 C66 C71 118.8(5) . . ?
C67 C66 C65 122.9(5) . . ?
C71 C66 C65 118.3(5) . . ?
C66 C67 C68 120.5(5) . . ?
C69 C68 C67 120.7(6) . . ?
C68 C69 C70 119.7(5) . . ?
C71 C70 C69 119.6(5) . . ?
C70 C71 C66 120.6(6) . . ?
C78 C73 C74 119.3(4) . . ?
C78 C73 C56 119.2(4) . . ?
C74 C73 C56 121.5(4) . . ?
C75 C74 C73 119.7(5) . . ?
C74 C75 C76 120.4(5) . . ?
C77 C76 C75 120.1(4) . . ?
C76 C77 C78 119.5(5) . . ?
C73 C78 C77 120.9(4) . . ?

loop_
_geom_bond_atom_site_label_1
_geom_bond_atom_site_label_2
_geom_bond_distance
_geom_bond_site_symmetry_2
_geom_bond_publ_flag
N1 C1 1.339(5) . ?
N1 O2 1.386(4) . ?
N1 C4 1.453(5) . ?
N4 O5 1.214(5) . ?
N4 O4 1.224(5) . ?
N4 C3 1.544(5) . ?
O1 C1 1.226(5) . ?
O2 C5 1.459(5) . ?
O3 C13 1.215(5) . ?
C1 C2 1.518(6) . ?
C2 C12 1.517(6) . ?
C2 C3 1.540(6) . ?
C3 C20 1.515(6) . ?
C3 C4 1.558(5) . ?
C4 C21 1.511(5) . ?
C5 C6 1.492(6) . ?
C6 C11 1.381(6) . ?
C6 C7 1.384(7) . ?
C7 C8 1.402(9) . ?
C8 C9 1.370(10) . ?
C9 C10 1.365(9) . ?
C10 C11 1.387(7) . ?
C12 C13 1.518(6) . ?
C13 C14 1.486(6) . ?
C14 C15 1.378(7) . ?
C14 C19 1.402(7) . ?
C15 C16 1.395(7) . ?
C16 C17 1.374(10) . ?
C17 C18 1.390(9) . ?
C18 C19 1.370(7) . ?
C21 C22 1.389(6) . ?
C21 C26 1.391(6) . ?
C22 C23 1.380(6) . ?
C23 C24 1.386(7) . ?
C24 C25 1.377(7) . ?
C25 C26 1.372(6) . ?
N2 C27 1.344(5) . ?
N2 O7 1.387(4) . ?
N2 C30 1.454(5) . ?
N5 O10 1.217(5) . ?
N5 O9 1.221(5) . ?
N5 C29 1.531(5) . ?
O6 C27 1.223(5) . ?
O7 C31 1.460(5) . ?
O8 C39 1.219(5) . ?
C27 C28 1.517(6) . ?
C28 C38 1.526(6) . ?
C28 C29 1.540(6) . ?
C29 C46 1.512(6) . ?
C29 C30 1.562(6) . ?
C30 C47 1.506(5) . ?
C31 C32 1.497(6) . ?
C32 C33 1.378(6) . ?
C32 C37 1.381(6) . ?
C33 C34 1.381(7) . ?
C34 C35 1.374(8) . ?
C35 C36 1.372(9) . ?
C36 C37 1.393(8) . ?
C38 C39 1.523(6) . ?
C39 C40 1.484(6) . ?
C40 C41 1.381(7) . ?
C40 C45 1.406(7) . ?
C41 C42 1.395(7) . ?
C42 C43 1.375(8) . ?
C43 C44 1.389(9) . ?
C44 C45 1.369(7) . ?
C47 C48 1.389(6) . ?
C47 C52 1.391(6) . ?
C48 C49 1.383(6) . ?
C49 C50 1.369(6) . ?
C50 C51 1.382(7) . ?
C51 C52 1.387(6) . ?
N3 C53 1.336(5) . ?
N3 O12 1.385(5) . ?
N3 C56 1.450(5) . ?
N6 O15 1.215(6) . ?
N6 O14 1.221(6) . ?
N6 C55 1.537(6) . ?
O11 C53 1.228(5) . ?
O12 C57 1.454(6) . ?
O13 C65 1.215(6) . ?
C53 C54 1.517(6) . ?
C54 C64 1.519(6) . ?
C54 C55 1.550(6) . ?
C55 C72 1.509(7) . ?
C55 C56 1.560(6) . ?
C56 C73 1.506(5) . ?
C57 C58 1.482(7) . ?
C58 C59 1.373(7) . ?
C58 C63 1.378(7) . ?
C59 C60 1.361(9) . ?
C60 C61 1.345(11) . ?
C61 C62 1.388(11) . ?
C62 C63 1.403(9) . ?
C64 C65 1.517(7) . ?
C65 C66 1.484(6) . ?
C66 C67 1.374(7) . ?
C66 C71 1.399(7) . ?
C67 C68 1.378(7) . ?
C68 C69 1.370(8) . ?
C69 C70 1.386(9) . ?
C70 C71 1.377(8) . ?
C73 C78 1.382(6) . ?
C73 C74 1.399(6) . ?
C74 C75 1.381(6) . ?
C75 C76 1.390(8) . ?
C76 C77 1.380(7) . ?
C77 C78 1.385(6) . ?

loop_
_geom_torsion_atom_site_label_1
_geom_torsion_atom_site_label_2
_geom_torsion_atom_site_label_3
_geom_torsion_atom_site_label_4
_geom_torsion
_geom_torsion_site_symmetry_1
_geom_torsion_site_symmetry_2
_geom_torsion_site_symmetry_3
_geom_torsion_site_symmetry_4
_geom_torsion_publ_flag
C1 N1 O2 C5 -81.5(4) . . . . ?
C4 N1 O2 C5 104.9(4) . . . . ?
O2 N1 C1 O1 6.1(6) . . . . ?
C4 N1 C1 O1 179.9(4) . . . . ?
O2 N1 C1 C2 -176.0(3) . . . . ?
C4 N1 C1 C2 -2.2(5) . . . . ?
O1 C1 C2 C12 31.8(6) . . . . ?
N1 C1 C2 C12 -146.1(3) . . . . ?
O1 C1 C2 C3 162.0(4) . . . . ?
N1 C1 C2 C3 -15.9(4) . . . . ?
C12 C2 C3 C20 -78.6(5) . . . . ?
C1 C2 C3 C20 154.9(4) . . . . ?
C12 C2 C3 N4 40.1(5) . . . . ?
C1 C2 C3 N4 -86.3(4) . . . . ?
C12 C2 C3 C4 152.9(4) . . . . ?
C1 C2 C3 C4 26.5(4) . . . . ?
O5 N4 C3 C20 38.3(5) . . . . ?
O4 N4 C3 C20 -143.8(4) . . . . ?
O5 N4 C3 C2 -84.9(5) . . . . ?
O4 N4 C3 C2 92.9(4) . . . . ?
O5 N4 C3 C4 164.0(4) . . . . ?
O4 N4 C3 C4 -18.1(5) . . . . ?
C1 N1 C4 C21 -103.5(4) . . . . ?
O2 N1 C4 C21 70.4(4) . . . . ?
C1 N1 C4 C3 18.8(4) . . . . ?
O2 N1 C4 C3 -167.3(3) . . . . ?
C20 C3 C4 N1 -153.3(4) . . . . ?
C2 C3 C4 N1 -26.5(4) . . . . ?
N4 C3 C4 N1 87.2(3) . . . . ?
C20 C3 C4 C21 -32.3(5) . . . . ?
C2 C3 C4 C21 94.5(4) . . . . ?
N4 C3 C4 C21 -151.8(3) . . . . ?
N1 O2 C5 C6 176.4(3) . . . . ?
O2 C5 C6 C11 83.3(5) . . . . ?
O2 C5 C6 C7 -99.1(5) . . . . ?
C11 C6 C7 C8 -2.1(8) . . . . ?
C5 C6 C7 C8 -179.8(5) . . . . ?
C6 C7 C8 C9 0.4(10) . . . . ?
C7 C8 C9 C10 1.3(10) . . . . ?
C8 C9 C10 C11 -1.1(9) . . . . ?
C7 C6 C11 C10 2.3(8) . . . . ?
C5 C6 C11 C10 179.9(5) . . . . ?
C9 C10 C11 C6 -0.7(8) . . . . ?
C1 C2 C12 C13 -76.4(5) . . . . ?
C3 C2 C12 C13 161.4(4) . . . . ?
C2 C12 C13 O3 -19.5(6) . . . . ?
C2 C12 C13 C14 161.1(4) . . . . ?
O3 C13 C14 C15 -174.3(5) . . . . ?
C12 C13 C14 C15 5.2(7) . . . . ?
O3 C13 C14 C19 7.4(7) . . . . ?
C12 C13 C14 C19 -173.2(4) . . . . ?
C19 C14 C15 C16 0.4(8) . . . . ?
C13 C14 C15 C16 -177.9(5) . . . . ?
C14 C15 C16 C17 0.1(10) . . . . ?
C15 C16 C17 C18 -0.5(10) . . . . ?
C16 C17 C18 C19 0.3(9) . . . . ?
C17 C18 C19 C14 0.3(8) . . . . ?
C15 C14 C19 C18 -0.6(8) . . . . ?
C13 C14 C19 C18 177.8(5) . . . . ?
N1 C4 C21 C22 -160.7(4) . . . . ?
C3 C4 C21 C22 85.4(5) . . . . ?
N1 C4 C21 C26 18.7(6) . . . . ?
C3 C4 C21 C26 -95.2(5) . . . . ?
C26 C21 C22 C23 -0.1(7) . . . . ?
C4 C21 C22 C23 179.4(4) . . . . ?
C21 C22 C23 C24 0.0(8) . . . . ?
C22 C23 C24 C25 -0.1(8) . . . . ?
C23 C24 C25 C26 0.1(8) . . . . ?
C24 C25 C26 C21 -0.2(8) . . . . ?
C22 C21 C26 C25 0.1(7) . . . . ?
C4 C21 C26 C25 -179.3(4) . . . . ?
C27 N2 O7 C31 -85.2(4) . . . . ?
C30 N2 O7 C31 95.0(4) . . . . ?
O7 N2 C27 O6 4.6(6) . . . . ?
C30 N2 C27 O6 -175.6(4) . . . . ?
O7 N2 C27 C28 -176.0(3) . . . . ?
C30 N2 C27 C28 3.8(5) . . . . ?
O6 C27 C28 C38 34.0(6) . . . . ?
N2 C27 C28 C38 -145.4(3) . . . . ?
O6 C27 C28 C29 162.5(4) . . . . ?
N2 C27 C28 C29 -17.0(4) . . . . ?
O10 N5 C29 C46 21.3(5) . . . . ?
O9 N5 C29 C46 -161.4(4) . . . . ?
O10 N5 C29 C28 -101.6(4) . . . . ?
O9 N5 C29 C28 75.7(4) . . . . ?
O10 N5 C29 C30 146.7(4) . . . . ?
O9 N5 C29 C30 -36.0(5) . . . . ?
C27 C28 C29 C46 150.6(4) . . . . ?
C38 C28 C29 C46 -84.4(5) . . . . ?
C27 C28 C29 N5 -90.4(4) . . . . ?
C38 C28 C29 N5 34.6(5) . . . . ?
C27 C28 C29 C30 22.9(4) . . . . ?
C38 C28 C29 C30 147.9(4) . . . . ?
C27 N2 C30 C47 -112.4(4) . . . . ?
O7 N2 C30 C47 67.4(4) . . . . ?
C27 N2 C30 C29 10.7(4) . . . . ?
O7 N2 C30 C29 -169.5(3) . . . . ?
C46 C29 C30 N2 -146.5(4) . . . . ?
N5 C29 C30 N2 93.1(3) . . . . ?
C28 C29 C30 N2 -20.1(4) . . . . ?
C46 C29 C30 C47 -25.0(5) . . . . ?
N5 C29 C30 C47 -145.4(3) . . . . ?
C28 C29 C30 C47 101.5(4) . . . . ?
N2 O7 C31 C32 179.3(3) . . . . ?
O7 C31 C32 C33 87.3(5) . . . . ?
O7 C31 C32 C37 -93.7(5) . . . . ?
C37 C32 C33 C34 0.6(7) . . . . ?
C31 C32 C33 C34 179.7(4) . . . . ?
C32 C33 C34 C35 -1.2(7) . . . . ?
C33 C34 C35 C36 0.9(8) . . . . ?
C34 C35 C36 C37 0.0(9) . . . . ?
C33 C32 C37 C36 0.2(7) . . . . ?
C31 C32 C37 C36 -178.8(5) . . . . ?
C35 C36 C37 C32 -0.5(9) . . . . ?
C27 C28 C38 C39 -75.5(5) . . . . ?
C29 C28 C38 C39 163.2(4) . . . . ?
C28 C38 C39 O8 -28.0(6) . . . . ?
C28 C38 C39 C40 152.1(4) . . . . ?
O8 C39 C40 C41 -166.0(5) . . . . ?
C38 C39 C40 C41 13.9(7) . . . . ?
O8 C39 C40 C45 13.7(7) . . . . ?
C38 C39 C40 C45 -166.4(4) . . . . ?
C45 C40 C41 C42 0.5(8) . . . . ?
C39 C40 C41 C42 -179.7(5) . . . . ?
C40 C41 C42 C43 0.7(8) . . . . ?
C41 C42 C43 C44 -1.1(9) . . . . ?
C42 C43 C44 C45 0.4(9) . . . . ?
C43 C44 C45 C40 0.9(8) . . . . ?
C41 C40 C45 C44 -1.3(8) . . . . ?
C39 C40 C45 C44 179.0(5) . . . . ?
N2 C30 C47 C48 -156.1(4) . . . . ?
C29 C30 C47 C48 88.8(5) . . . . ?
N2 C30 C47 C52 22.1(6) . . . . ?
C29 C30 C47 C52 -92.9(5) . . . . ?
C52 C47 C48 C49 0.1(7) . . . . ?
C30 C47 C48 C49 178.5(4) . . . . ?
C47 C48 C49 C50 -0.5(7) . . . . ?
C48 C49 C50 C51 0.2(7) . . . . ?
C49 C50 C51 C52 0.6(7) . . . . ?
C50 C51 C52 C47 -1.0(7) . . . . ?
C48 C47 C52 C51 0.6(7) . . . . ?
C30 C47 C52 C51 -177.6(4) . . . . ?
C53 N3 O12 C57 -95.5(5) . . . . ?
C56 N3 O12 C57 83.0(5) . . . . ?
O12 N3 C53 O11 1.4(6) . . . . ?
C56 N3 C53 O11 -177.2(4) . . . . ?
O12 N3 C53 C54 179.3(3) . . . . ?
C56 N3 C53 C54 0.7(5) . . . . ?
O11 C53 C54 C64 34.4(6) . . . . ?
N3 C53 C54 C64 -143.6(4) . . . . ?
O11 C53 C54 C55 162.5(4) . . . . ?
N3 C53 C54 C55 -15.4(4) . . . . ?
O15 N6 C55 C72 26.2(6) . . . . ?
O14 N6 C55 C72 -157.6(5) . . . . ?
O15 N6 C55 C54 -97.5(5) . . . . ?
O14 N6 C55 C54 78.8(5) . . . . ?
O15 N6 C55 C56 151.6(4) . . . . ?
O14 N6 C55 C56 -32.2(5) . . . . ?
C53 C54 C55 C72 150.9(4) . . . . ?
C64 C54 C55 C72 -84.9(5) . . . . ?
C53 C54 C55 N6 -89.6(4) . . . . ?
C64 C54 C55 N6 34.6(5) . . . . ?
C53 C54 C55 C56 23.2(4) . . . . ?
C64 C54 C55 C56 147.4(4) . . . . ?
C53 N3 C56 C73 -107.9(4) . . . . ?
O12 N3 C56 C73 73.5(5) . . . . ?
C53 N3 C56 C55 14.1(5) . . . . ?
O12 N3 C56 C55 -164.5(3) . . . . ?
C72 C55 C56 N3 -148.8(4) . . . . ?
N6 C55 C56 N3 90.7(4) . . . . ?
C54 C55 C56 N3 -22.1(4) . . . . ?
C72 C55 C56 C73 -27.9(6) . . . . ?
N6 C55 C56 C73 -148.4(4) . . . . ?
C54 C55 C56 C73 98.9(4) . . . . ?
N3 O12 C57 C58 161.8(4) . . . . ?
O12 C57 C58 C59 -85.9(6) . . . . ?
O12 C57 C58 C63 96.1(6) . . . . ?
C63 C58 C59 C60 -2.6(9) . . . . ?
C57 C58 C59 C60 179.4(6) . . . . ?
C58 C59 C60 C61 0.2(10) . . . . ?
C59 C60 C61 C62 2.3(11) . . . . ?
C60 C61 C62 C63 -2.2(12) . . . . ?
C59 C58 C63 C62 2.6(9) . . . . ?
C57 C58 C63 C62 -179.4(6) . . . . ?
C61 C62 C63 C58 -0.3(11) . . . . ?
C53 C54 C64 C65 -75.8(5) . . . . ?
C55 C54 C64 C65 163.7(4) . . . . ?
C54 C64 C65 O13 -29.2(7) . . . . ?
C54 C64 C65 C66 151.9(4) . . . . ?
O13 C65 C66 C67 -172.3(5) . . . . ?
C64 C65 C66 C67 6.6(7) . . . . ?
O13 C65 C66 C71 7.7(8) . . . . ?
C64 C65 C66 C71 -173.4(5) . . . . ?
C71 C66 C67 C68 0.3(8) . . . . ?
C65 C66 C67 C68 -179.7(5) . . . . ?
C66 C67 C68 C69 1.4(9) . . . . ?
C67 C68 C69 C70 -2.4(9) . . . . ?
C68 C69 C70 C71 1.7(9) . . . . ?
C69 C70 C71 C66 0.1(9) . . . . ?
C67 C66 C71 C70 -1.0(8) . . . . ?
C65 C66 C71 C70 178.9(5) . . . . ?
N3 C56 C73 C78 -138.0(4) . . . . ?
C55 C56 C73 C78 107.5(5) . . . . ?
N3 C56 C73 C74 43.2(6) . . . . ?
C55 C56 C73 C74 -71.3(5) . . . . ?
C78 C73 C74 C75 -1.7(7) . . . . ?
C56 C73 C74 C75 177.1(4) . . . . ?
C73 C74 C75 C76 2.5(7) . . . . ?
C74 C75 C76 C77 -1.4(8) . . . . ?
C75 C76 C77 C78 -0.5(8) . . . . ?
C74 C73 C78 C77 -0.1(7) . . . . ?
C56 C73 C78 C77 -179.0(4) . . . . ?
C76 C77 C78 C73 1.2(8) . . . . ?
